data_4117784
loop_
_publ_author_name
'Henning Arp'
'Judith Baumgartner'
'Christoph Marschner'
'Patrick Zark'
'Thomas M\"uller'

_publ_section_title
;
 Dispersion Energy Enforced Dimerization of a Cyclic Disilylated
 Plumbylene
;
_journal_name_full 'Journal of the American Chemical Society'
_journal_page_first 6409
_journal_page_last 6415
_journal_paper_doi 10.1021/ja300654t
_journal_volume 134
_journal_year 2012
_chemical_formula_sum 'C22 H63 P Pb Si8'
_chemical_formula_weight 790.60
_chemical_name_systematic
;
 ?
;
_space_group_IT_number 14
_symmetry_cell_setting monoclinic
_symmetry_space_group_name_Hall '-P 2ybc'
_symmetry_space_group_name_H-M 'P 1 21/c 1'
_atom_sites_solution_hydrogens geom
_atom_sites_solution_primary direct
_atom_sites_solution_secondary difmap
_audit_creation_method SHELXL-97
_cell_angle_alpha 90.00
_cell_angle_beta 104.19(3)
_cell_angle_gamma 90.00
_cell_formula_units_Z 4
_cell_length_a 9.7005(19)
_cell_length_b 21.430(4)
_cell_length_c 19.585(4)
_cell_measurement_reflns_used 16343
_cell_measurement_temperature 100(2)
_cell_measurement_theta_max 52.574
_cell_measurement_theta_min 4.669
_cell_volume 3947.1(14)
_computing_cell_refinement 'Bruker XSCANS'
_computing_data_collection 'Bruker XSCANS'
_computing_data_reduction 'Bruker SHELXTL'
_computing_molecular_graphics 'Bruker SHELXTL'
_computing_publication_material 'Bruker SHELXTL'
_computing_structure_refinement 'SHELXL-97 (Sheldrick, 1997)'
_computing_structure_solution 'SHELXS-97 (Sheldrick, 1990)'
_diffrn_ambient_temperature 100(2)
_diffrn_measured_fraction_theta_full 0.990
_diffrn_measured_fraction_theta_max 0.990
_diffrn_measurement_device_type 'SMART APEX'
_diffrn_measurement_method '\w scans'
_diffrn_radiation_monochromator graphite
_diffrn_radiation_source 'fine-focus sealed tube'
_diffrn_radiation_type MoK\a
_diffrn_radiation_wavelength 0.71073
_diffrn_reflns_av_R_equivalents 0.0523
_diffrn_reflns_av_sigmaI/netI 0.0459
_diffrn_reflns_limit_h_max 12
_diffrn_reflns_limit_h_min -12
_diffrn_reflns_limit_k_max 26
_diffrn_reflns_limit_k_min -26
_diffrn_reflns_limit_l_max 24
_diffrn_reflns_limit_l_min -24
_diffrn_reflns_number 30193
_diffrn_reflns_theta_full 26.37
_diffrn_reflns_theta_max 26.37
_diffrn_reflns_theta_min 1.43
_exptl_absorpt_coefficient_mu 4.569
_exptl_absorpt_correction_T_max 0.4618
_exptl_absorpt_correction_T_min 0.2901
_exptl_absorpt_correction_type multi-scan
_exptl_absorpt_process_details SADABS
_exptl_crystal_colour red
_exptl_crystal_density_diffrn 1.330
_exptl_crystal_description blocks
_exptl_crystal_F_000 1616
_exptl_crystal_size_max 0.36
_exptl_crystal_size_mid 0.20
_exptl_crystal_size_min 0.20
_refine_diff_density_max 4.996
_refine_diff_density_min -4.551
_refine_diff_density_rms 0.232
_refine_ls_extinction_method none
_refine_ls_goodness_of_fit_ref 1.066
_refine_ls_hydrogen_treatment constr
_refine_ls_matrix_type full
_refine_ls_number_parameters 308
_refine_ls_number_reflns 7996
_refine_ls_number_restraints 0
_refine_ls_restrained_S_all 1.066
_refine_ls_R_factor_all 0.0635
_refine_ls_R_factor_gt 0.0584
_refine_ls_shift/su_max 0.001
_refine_ls_shift/su_mean 0.000
_refine_ls_structure_factor_coef Fsqd
_refine_ls_weighting_details 'calc w=1/[\s^2^(Fo^2^)+(0.0556P)^2^+84.5800P] where P=(Fo^2^+2Fc^2^)/3'
_refine_ls_weighting_scheme calc
_refine_ls_wR_factor_gt 0.1597
_refine_ls_wR_factor_ref 0.1617
_reflns_number_gt 7139
_reflns_number_total 7996
_reflns_threshold_expression >2sigma(I)
_cod_data_source_file ja300654t_si_002_1.cif
_cod_data_source_block 2_775j
_cod_database_code 4117784

loop_
_symmetry_equiv_pos_as_xyz
'x, y, z'
'-x, y+1/2, -z+1/2'
'-x, -y, -z'
'x, -y-1/2, z-1/2'

loop_
_atom_site_label
_atom_site_type_symbol
_atom_site_fract_x
_atom_site_fract_y
_atom_site_fract_z
_atom_site_U_iso_or_equiv
_atom_site_adp_type
_atom_site_occupancy
_atom_site_symmetry_multiplicity
_atom_site_calc_flag
_atom_site_refinement_flags
Pb1 Pb 0.24382(4) 0.744260(14) 0.036112(17) 0.01919(12) Uani 1 1 d .
Si4 Si 0.2791(3) 0.65132(11) 0.13368(13) 0.0205(5) Uani 1 1 d .
Si1 Si 0.2630(3) 0.83971(11) 0.13011(13) 0.0208(5) Uani 1 1 d .
P1 P -0.0406(2) 0.72737(11) -0.02231(12) 0.0223(5) Uani 1 1 d .
Si7 Si 0.3735(3) 0.56602(11) 0.08583(14) 0.0232(5) Uani 1 1 d .
Si5 Si 0.3852(3) 0.91107(12) 0.07509(15) 0.0265(5) Uani 1 1 d .
Si2 Si 0.4121(3) 0.80152(11) 0.23645(13) 0.0222(5) Uani 1 1 d .
Si3 Si 0.4698(3) 0.69760(11) 0.21638(13) 0.0219(5) Uani 1 1 d .
Si8 Si 0.1189(3) 0.60911(12) 0.19365(14) 0.0264(5) Uani 1 1 d .
Si6 Si 0.0789(3) 0.89596(12) 0.16001(14) 0.0265(5) Uani 1 1 d .
C2 C 0.5832(10) 0.8475(5) 0.2679(6) 0.033(2) Uani 1 1 d .
H2A H 0.5608 0.8920 0.2696 0.050 Uiso 1 1 calc R
H2B H 0.6440 0.8411 0.2352 0.050 Uiso 1 1 calc R
H2C H 0.6330 0.8333 0.3150 0.050 Uiso 1 1 calc R
C3 C 0.5248(12) 0.6533(5) 0.3017(5) 0.036(2) Uani 1 1 d .
H3A H 0.5454 0.6099 0.2920 0.055 Uiso 1 1 calc R
H3B H 0.4475 0.6543 0.3259 0.055 Uiso 1 1 calc R
H3C H 0.6100 0.6725 0.3317 0.055 Uiso 1 1 calc R
C1 C 0.3240(12) 0.8044(5) 0.3128(5) 0.035(2) Uani 1 1 d .
H1A H 0.3861 0.7847 0.3543 0.053 Uiso 1 1 calc R
H1B H 0.2331 0.7821 0.3001 0.053 Uiso 1 1 calc R
H1C H 0.3072 0.8480 0.3237 0.053 Uiso 1 1 calc R
C4 C 0.6300(10) 0.7018(5) 0.1773(6) 0.035(2) Uani 1 1 d .
H4A H 0.7099 0.7208 0.2115 0.053 Uiso 1 1 calc R
H4B H 0.6068 0.7272 0.1344 0.053 Uiso 1 1 calc R
H4C H 0.6562 0.6596 0.1658 0.053 Uiso 1 1 calc R
C5 C 0.5660(12) 0.8807(6) 0.0717(7) 0.046(3) Uani 1 1 d .
H5A H 0.5584 0.8365 0.0584 0.069 Uiso 1 1 calc R
H5B H 0.6319 0.8853 0.1181 0.069 Uiso 1 1 calc R
H5C H 0.6014 0.9044 0.0368 0.069 Uiso 1 1 calc R
C19 C -0.1842(11) 0.7418(5) 0.0213(5) 0.030(2) Uani 1 1 d .
H19A H -0.1703 0.7138 0.0627 0.036 Uiso 1 1 calc R
H19B H -0.1756 0.7852 0.0390 0.036 Uiso 1 1 calc R
C17 C -0.0896(10) 0.7736(4) -0.1038(5) 0.0260(19) Uani 1 1 d .
H17A H -0.0181 0.7668 -0.1315 0.031 Uiso 1 1 calc R
H17B H -0.1828 0.7592 -0.1325 0.031 Uiso 1 1 calc R
C13 C 0.2265(11) 0.5096(5) 0.0433(6) 0.034(2) Uani 1 1 d .
H13A H 0.1487 0.5327 0.0122 0.051 Uiso 1 1 calc R
H13B H 0.1909 0.4886 0.0800 0.051 Uiso 1 1 calc R
H13C H 0.2639 0.4785 0.0159 0.051 Uiso 1 1 calc R
C15 C -0.0503(10) 0.5802(5) 0.1339(5) 0.032(2) Uani 1 1 d .
H15A H -0.1049 0.5569 0.1614 0.048 Uiso 1 1 calc R
H15B H -0.0280 0.5528 0.0980 0.048 Uiso 1 1 calc R
H15C H -0.1065 0.6158 0.1109 0.048 Uiso 1 1 calc R
C20 C -0.3355(12) 0.7323(6) -0.0242(6) 0.038(2) Uani 1 1 d .
H20A H -0.3514 0.7599 -0.0653 0.056 Uiso 1 1 calc R
H20B H -0.4041 0.7422 0.0036 0.056 Uiso 1 1 calc R
H20C H -0.3477 0.6888 -0.0399 0.056 Uiso 1 1 calc R
C9 C -0.0301(11) 0.9411(5) 0.0830(6) 0.037(2) Uani 1 1 d .
H9A H -0.0737 0.9121 0.0451 0.056 Uiso 1 1 calc R
H9B H 0.0314 0.9704 0.0659 0.056 Uiso 1 1 calc R
H9C H -0.1048 0.9643 0.0978 0.056 Uiso 1 1 calc R
C10 C -0.0474(11) 0.8449(5) 0.1939(6) 0.036(2) Uani 1 1 d .
H10A H -0.1281 0.8700 0.2000 0.054 Uiso 1 1 calc R
H10B H 0.0020 0.8269 0.2393 0.054 Uiso 1 1 calc R
H10C H -0.0819 0.8113 0.1601 0.054 Uiso 1 1 calc R
C8 C 0.1572(12) 0.9543(5) 0.2315(6) 0.040(3) Uani 1 1 d .
H8A H 0.2117 0.9857 0.2129 0.059 Uiso 1 1 calc R
H8B H 0.2201 0.9327 0.2712 0.059 Uiso 1 1 calc R
H8C H 0.0804 0.9748 0.2475 0.059 Uiso 1 1 calc R
C14 C 0.2035(11) 0.5412(5) 0.2490(6) 0.038(2) Uani 1 1 d .
H14A H 0.2982 0.5532 0.2767 0.057 Uiso 1 1 calc R
H14B H 0.2120 0.5060 0.2183 0.057 Uiso 1 1 calc R
H14C H 0.1444 0.5289 0.2808 0.057 Uiso 1 1 calc R
C12 C 0.5077(11) 0.5206(5) 0.1531(5) 0.033(2) Uani 1 1 d .
H12A H 0.5361 0.4833 0.1309 0.050 Uiso 1 1 calc R
H12B H 0.4656 0.5081 0.1916 0.050 Uiso 1 1 calc R
H12C H 0.5914 0.5467 0.1717 0.050 Uiso 1 1 calc R
C11 C 0.4645(12) 0.5926(5) 0.0164(6) 0.037(2) Uani 1 1 d .
H11A H 0.4903 0.5561 -0.0080 0.056 Uiso 1 1 calc R
H11B H 0.5506 0.6160 0.0387 0.056 Uiso 1 1 calc R
H11C H 0.4001 0.6194 -0.0175 0.056 Uiso 1 1 calc R
C22 C 0.0286(13) 0.6272(5) -0.1012(6) 0.040(3) Uani 1 1 d .
H22A H 0.0062 0.6526 -0.1441 0.061 Uiso 1 1 calc R
H22B H 0.0125 0.5831 -0.1138 0.061 Uiso 1 1 calc R
H22C H 0.1284 0.6334 -0.0764 0.061 Uiso 1 1 calc R
C18 C -0.0983(12) 0.8436(5) -0.0883(6) 0.035(2) Uani 1 1 d .
H18A H -0.1766 0.8510 -0.0658 0.053 Uiso 1 1 calc R
H18B H -0.1151 0.8672 -0.1324 0.053 Uiso 1 1 calc R
H18C H -0.0087 0.8573 -0.0567 0.053 Uiso 1 1 calc R
C21 C -0.0671(11) 0.6466(4) -0.0532(5) 0.029(2) Uani 1 1 d .
H21A H -0.0489 0.6185 -0.0119 0.035 Uiso 1 1 calc R
H21B H -0.1677 0.6412 -0.0792 0.035 Uiso 1 1 calc R
C6 C 0.2840(11) 0.9219(5) -0.0180(6) 0.038(2) Uani 1 1 d .
H6A H 0.1897 0.9389 -0.0192 0.057 Uiso 1 1 calc R
H6B H 0.2736 0.8815 -0.0424 0.057 Uiso 1 1 calc R
H6C H 0.3355 0.9508 -0.0416 0.057 Uiso 1 1 calc R
C16 C 0.0669(14) 0.6665(6) 0.2542(7) 0.048(3) Uani 1 1 d .
H16A H 0.0301 0.7044 0.2279 0.072 Uiso 1 1 calc R
H16B H 0.1501 0.6771 0.2921 0.072 Uiso 1 1 calc R
H16C H -0.0070 0.6483 0.2744 0.072 Uiso 1 1 calc R
C7 C 0.4094(15) 0.9901(5) 0.1176(8) 0.054(3) Uani 1 1 d .
H7A H 0.4528 1.0184 0.0895 0.080 Uiso 1 1 calc R
H7B H 0.4714 0.9866 0.1652 0.080 Uiso 1 1 calc R
H7C H 0.3167 1.0066 0.1204 0.080 Uiso 1 1 calc R

loop_
_atom_site_aniso_label
_atom_site_aniso_U_11
_atom_site_aniso_U_22
_atom_site_aniso_U_33
_atom_site_aniso_U_23
_atom_site_aniso_U_13
_atom_site_aniso_U_12
Pb1 0.02067(18) 0.01709(17) 0.01880(17) -0.00045(11) 0.00291(12) 0.00033(11)
Si4 0.0226(12) 0.0167(11) 0.0226(12) -0.0009(9) 0.0066(10) -0.0008(9)
Si1 0.0213(12) 0.0174(11) 0.0230(12) -0.0020(9) 0.0041(10) 0.0006(9)
P1 0.0229(11) 0.0224(11) 0.0197(11) 0.0009(9) 0.0016(9) -0.0008(9)
Si7 0.0253(12) 0.0166(11) 0.0274(13) -0.0011(9) 0.0060(10) 0.0008(9)
Si5 0.0228(12) 0.0216(12) 0.0350(14) 0.0028(10) 0.0068(11) -0.0009(10)
Si2 0.0226(12) 0.0205(12) 0.0224(12) -0.0026(9) 0.0031(10) 0.0009(9)
Si3 0.0206(11) 0.0180(11) 0.0254(12) 0.0007(9) 0.0024(10) 0.0006(9)
Si8 0.0267(13) 0.0262(13) 0.0277(13) 0.0016(10) 0.0095(11) -0.0028(10)
Si6 0.0218(12) 0.0264(13) 0.0299(13) -0.0051(10) 0.0040(10) 0.0040(10)
C2 0.028(5) 0.024(5) 0.042(6) -0.007(4) -0.002(4) -0.010(4)
C3 0.042(6) 0.026(5) 0.029(5) 0.006(4) -0.014(4) -0.004(4)
C1 0.048(6) 0.031(5) 0.031(5) 0.001(4) 0.017(5) 0.010(5)
C4 0.027(5) 0.021(5) 0.061(7) -0.008(5) 0.017(5) 0.002(4)
C5 0.031(6) 0.050(7) 0.061(8) 0.014(6) 0.019(5) 0.003(5)
C19 0.036(5) 0.034(5) 0.022(5) 0.004(4) 0.008(4) 0.006(4)
C17 0.028(5) 0.023(5) 0.025(4) 0.009(4) 0.003(4) 0.003(4)
C13 0.036(5) 0.023(5) 0.042(6) -0.009(4) 0.007(5) -0.002(4)
C15 0.027(5) 0.033(5) 0.034(5) 0.004(4) 0.006(4) -0.008(4)
C20 0.034(6) 0.046(6) 0.036(6) 0.001(5) 0.015(5) -0.005(5)
C9 0.035(6) 0.033(5) 0.043(6) 0.006(5) 0.009(5) 0.016(4)
C10 0.030(5) 0.045(6) 0.037(6) -0.005(5) 0.016(5) 0.000(4)
C8 0.042(6) 0.035(6) 0.042(6) -0.020(5) 0.010(5) 0.005(5)
C14 0.032(5) 0.043(6) 0.035(6) 0.014(5) 0.004(4) -0.011(5)
C12 0.034(5) 0.029(5) 0.035(5) 0.003(4) 0.006(4) 0.007(4)
C11 0.048(6) 0.028(5) 0.044(6) -0.002(4) 0.028(5) 0.003(5)
C22 0.055(7) 0.034(6) 0.036(6) -0.005(5) 0.020(5) -0.002(5)
C18 0.044(6) 0.028(5) 0.035(5) 0.005(4) 0.013(5) 0.001(4)
C21 0.034(5) 0.019(4) 0.033(5) -0.001(4) 0.006(4) -0.002(4)
C6 0.034(6) 0.034(6) 0.048(6) 0.011(5) 0.011(5) -0.001(4)
C16 0.051(7) 0.054(7) 0.049(7) -0.011(6) 0.032(6) -0.012(6)
C7 0.069(9) 0.026(6) 0.077(9) -0.011(6) 0.037(7) -0.021(6)

loop_
_atom_type_symbol
_atom_type_description
_atom_type_scat_dispersion_real
_atom_type_scat_dispersion_imag
_atom_type_scat_source
C C 0.0033 0.0016 'International Tables Vol C Tables 4.2.6.8 and 6.1.1.4'
H H 0.0000 0.0000 'International Tables Vol C Tables 4.2.6.8 and 6.1.1.4'
Si Si 0.0817 0.0704 'International Tables Vol C Tables 4.2.6.8 and 6.1.1.4'
P P 0.1023 0.0942 'International Tables Vol C Tables 4.2.6.8 and 6.1.1.4'
Pb Pb -3.3944 10.1111 'International Tables Vol C Tables 4.2.6.8 and 6.1.1.4'

loop_
_geom_angle_atom_site_label_1
_geom_angle_atom_site_label_2
_geom_angle_atom_site_label_3
_geom_angle
Si4 Pb1 Si1 95.67(8)
Si4 Pb1 P1 97.86(7)
Si1 Pb1 P1 106.01(7)
Si7 Si4 Si8 105.75(13)
Si7 Si4 Si3 106.58(13)
Si8 Si4 Si3 108.82(13)
Si7 Si4 Pb1 106.53(11)
Si8 Si4 Pb1 130.42(12)
Si3 Si4 Pb1 96.71(10)
Si6 Si1 Si5 106.29(13)
Si6 Si1 Si2 107.24(13)
Si5 Si1 Si2 111.04(13)
Si6 Si1 Pb1 128.62(12)
Si5 Si1 Pb1 97.87(11)
Si2 Si1 Pb1 105.06(10)
C19 P1 C21 104.7(5)
C19 P1 C17 104.5(4)
C21 P1 C17 103.7(5)
C19 P1 Pb1 125.9(3)
C21 P1 Pb1 108.0(3)
C17 P1 Pb1 108.1(3)
C12 Si7 C11 107.2(5)
C12 Si7 C13 107.1(5)
C11 Si7 C13 108.1(5)
C12 Si7 Si4 113.3(3)
C11 Si7 Si4 110.6(3)
C13 Si7 Si4 110.3(3)
C6 Si5 C7 107.5(6)
C6 Si5 C5 106.2(6)
C7 Si5 C5 108.1(6)
C6 Si5 Si1 109.0(4)
C7 Si5 Si1 113.9(4)
C5 Si5 Si1 111.7(4)
C2 Si2 C1 104.7(5)
C2 Si2 Si3 108.7(3)
C1 Si2 Si3 109.5(3)
C2 Si2 Si1 113.7(4)
C1 Si2 Si1 112.6(4)
Si3 Si2 Si1 107.38(12)
C3 Si3 C4 107.5(5)
C3 Si3 Si2 110.9(4)
C4 Si3 Si2 105.9(3)
C3 Si3 Si4 113.7(3)
C4 Si3 Si4 109.0(4)
Si2 Si3 Si4 109.54(13)
C16 Si8 C15 106.5(5)
C16 Si8 C14 107.0(6)
C15 Si8 C14 107.2(5)
C16 Si8 Si4 112.3(4)
C15 Si8 Si4 113.6(3)
C14 Si8 Si4 109.8(4)
C10 Si6 C9 107.2(5)
C10 Si6 C8 107.6(5)
C9 Si6 C8 107.3(5)
C10 Si6 Si1 113.0(4)
C9 Si6 Si1 112.1(4)
C8 Si6 Si1 109.4(4)
C20 C19 P1 115.9(7)
C18 C17 P1 111.6(7)
C22 C21 P1 113.8(7)

loop_
_geom_bond_atom_site_label_1
_geom_bond_atom_site_label_2
_geom_bond_distance
Pb1 Si4 2.723(2)
Pb1 Si1 2.728(2)
Pb1 P1 2.740(2)
Si4 Si7 2.341(3)
Si4 Si8 2.347(3)
Si4 Si3 2.358(3)
Si1 Si6 2.345(3)
Si1 Si5 2.352(4)
Si1 Si2 2.371(3)
P1 C19 1.829(10)
P1 C21 1.830(9)
P1 C17 1.840(9)
Si7 C12 1.880(10)
Si7 C11 1.881(10)
Si7 C13 1.899(10)
Si5 C6 1.862(11)
Si5 C7 1.877(12)
Si5 C5 1.887(11)
Si2 C2 1.898(9)
Si2 C1 1.898(10)
Si2 Si3 2.353(3)
Si3 C3 1.882(10)
Si3 C4 1.896(10)
Si8 C16 1.862(12)
Si8 C15 1.872(10)
Si8 C14 1.879(11)
Si6 C10 1.880(11)
Si6 C9 1.883(10)
Si6 C8 1.893(10)
C19 C20 1.532(15)
C17 C18 1.538(13)
C22 C21 1.531(14)

loop_
_geom_torsion_atom_site_label_1
_geom_torsion_atom_site_label_2
_geom_torsion_atom_site_label_3
_geom_torsion_atom_site_label_4
_geom_torsion
Si1 Pb1 Si4 Si7 -154.23(11)
P1 Pb1 Si4 Si7 98.70(11)
Si1 Pb1 Si4 Si8 77.11(16)
P1 Pb1 Si4 Si8 -29.96(16)
Si1 Pb1 Si4 Si3 -44.68(11)
P1 Pb1 Si4 Si3 -151.75(10)
Si4 Pb1 Si1 Si6 -98.25(16)
P1 Pb1 Si1 Si6 1.63(17)
Si4 Pb1 Si1 Si5 143.54(10)
P1 Pb1 Si1 Si5 -116.59(10)
Si4 Pb1 Si1 Si2 29.18(12)
P1 Pb1 Si1 Si2 129.06(11)
Si4 Pb1 P1 C19 67.6(4)
Si1 Pb1 P1 C19 -30.6(4)
Si4 Pb1 P1 C21 -56.7(3)
Si1 Pb1 P1 C21 -154.9(3)
Si4 Pb1 P1 C17 -168.2(3)
Si1 Pb1 P1 C17 93.6(3)
Si8 Si4 Si7 C12 -75.1(4)
Si3 Si4 Si7 C12 40.6(4)
Pb1 Si4 Si7 C12 143.1(4)
Si8 Si4 Si7 C11 164.5(4)
Si3 Si4 Si7 C11 -79.8(4)
Pb1 Si4 Si7 C11 22.7(4)
Si8 Si4 Si7 C13 45.0(4)
Si3 Si4 Si7 C13 160.7(4)
Pb1 Si4 Si7 C13 -96.9(4)
Si6 Si1 Si5 C6 -79.7(4)
Si2 Si1 Si5 C6 163.9(4)
Pb1 Si1 Si5 C6 54.4(4)
Si6 Si1 Si5 C7 40.4(6)
Si2 Si1 Si5 C7 -76.0(5)
Pb1 Si1 Si5 C7 174.5(5)
Si6 Si1 Si5 C5 163.2(5)
Si2 Si1 Si5 C5 46.9(5)
Pb1 Si1 Si5 C5 -62.6(5)
Si6 Si1 Si2 C2 -102.6(4)
Si5 Si1 Si2 C2 13.1(4)
Pb1 Si1 Si2 C2 117.9(4)
Si6 Si1 Si2 C1 16.3(4)
Si5 Si1 Si2 C1 132.0(4)
Pb1 Si1 Si2 C1 -123.2(4)
Si6 Si1 Si2 Si3 137.00(14)
Si5 Si1 Si2 Si3 -107.28(15)
Pb1 Si1 Si2 Si3 -2.48(15)
C2 Si2 Si3 C3 78.6(6)
C1 Si2 Si3 C3 -35.3(6)
Si1 Si2 Si3 C3 -158.0(4)
C2 Si2 Si3 C4 -37.7(5)
C1 Si2 Si3 C4 -151.7(5)
Si1 Si2 Si3 C4 85.7(4)
C2 Si2 Si3 Si4 -155.1(4)
C1 Si2 Si3 Si4 90.9(4)
Si1 Si2 Si3 Si4 -31.70(17)
Si7 Si4 Si3 C3 -76.4(4)
Si8 Si4 Si3 C3 37.2(4)
Pb1 Si4 Si3 C3 174.1(4)
Si7 Si4 Si3 C4 43.5(4)
Si8 Si4 Si3 C4 157.1(4)
Pb1 Si4 Si3 C4 -66.0(4)
Si7 Si4 Si3 Si2 158.96(13)
Si8 Si4 Si3 Si2 -87.42(16)
Pb1 Si4 Si3 Si2 49.46(14)
Si7 Si4 Si8 C16 165.4(5)
Si3 Si4 Si8 C16 51.2(5)
Pb1 Si4 Si8 C16 -65.7(5)
Si7 Si4 Si8 C15 -73.6(4)
Si3 Si4 Si8 C15 172.2(4)
Pb1 Si4 Si8 C15 55.3(4)
Si7 Si4 Si8 C14 46.4(4)
Si3 Si4 Si8 C14 -67.7(4)
Pb1 Si4 Si8 C14 175.4(4)
Si5 Si1 Si6 C10 172.3(4)
Si2 Si1 Si6 C10 -68.9(4)
Pb1 Si1 Si6 C10 57.7(4)
Si5 Si1 Si6 C9 51.0(4)
Si2 Si1 Si6 C9 169.9(4)
Pb1 Si1 Si6 C9 -63.6(4)
Si5 Si1 Si6 C8 -67.9(4)
Si2 Si1 Si6 C8 50.9(4)
Pb1 Si1 Si6 C8 177.5(4)
C21 P1 C19 C20 -57.7(9)
C17 P1 C19 C20 50.9(9)
Pb1 P1 C19 C20 176.6(6)
C19 P1 C17 C18 61.2(8)
C21 P1 C17 C18 170.5(7)
Pb1 P1 C17 C18 -75.1(7)
C19 P1 C21 C22 171.5(8)
C17 P1 C21 C22 62.2(9)
Pb1 P1 C21 C22 -52.3(8)
